data_7062243
loop_
_publ_author_name
'Mironova, Olga A.'
'Ryadun, Aleksey A.'
'Sukhikh, Taisiya S.'
'Pushkarevsky, Nikolay A.'
'Konchenko, Sergey N.'

_publ_section_title
;
 Synthesis and photophysical properties of rare earth (La, Nd, Gd, Y, Ho)
 complexes with silanediamido ligands bearing a chelating
 phenylbenzothiazole chromophore
;
_journal_issue 7
_journal_name_full 'New Journal of Chemistry'
_journal_page_first 3406
_journal_page_last 3416
_journal_paper_doi 10.1039/D2NJ05540F
_journal_volume 47
_journal_year 2023
_chemical_formula_moiety 'C34 H34 Li2 N4 O2 S2'
_chemical_formula_sum 'C34 H34 Li2 N4 O2 S2'
_chemical_formula_weight 608.65
_chemical_properties_physical Air-sensitive,Moisture-sensitive
_space_group_crystal_system orthorhombic
_space_group_IT_number 56
_space_group_name_Hall '-P 2ab 2ac'
_space_group_name_H-M_alt 'P c c n'
_atom_sites_solution_hydrogens mixed
_atom_sites_solution_primary dual
_audit_creation_date 2022-10-31
_audit_creation_method
;
Olex2 1.2
(compiled 2018.05.29 svn.r3508 for OlexSys, GUI svn.r5506)
;
_audit_update_record
;
2022-11-05 deposited with the CCDC.	2022-12-29 downloaded from the CCDC.
;
_cell_angle_alpha 90
_cell_angle_beta 90
_cell_angle_gamma 90
_cell_formula_units_Z 4
_cell_length_a 22.3632(16)
_cell_length_b 7.4787(6)
_cell_length_c 18.6220(15)
_cell_measurement_reflns_used 6688
_cell_measurement_temperature 150(2)
_cell_measurement_theta_max 28.57
_cell_measurement_theta_min 2.87
_cell_volume 3114.5(4)
_computing_cell_refinement 'Bruker SAINT'
_computing_data_collection 'Bruker APEX3'
_computing_data_reduction 'Bruker SAINT'
_computing_molecular_graphics 'Olex2 (Dolomanov et al., 2009)'
_computing_publication_material 'Olex2 (Dolomanov et al., 2009)'
_computing_structure_refinement 'ShelXL (Sheldrick, 2015)'
_computing_structure_solution 'ShelXT (Sheldrick, 2015)'
_diffrn_ambient_temperature 150(2)
_diffrn_detector PIXEL
_diffrn_detector_area_resol_mean 7.41
_diffrn_detector_type 'Bruker PHOTON III area detector'
_diffrn_measured_fraction_theta_full 0.998
_diffrn_measured_fraction_theta_max 0.996
_diffrn_measurement_device 'three-circle diffractometer'
_diffrn_measurement_device_type 'Bruker D8 Venture diffractometer'
_diffrn_measurement_method '\w and \f scans'
_diffrn_radiation_monochromator 'Incoatec HELIOS multilayer mirrors'
_diffrn_radiation_type MoK\a
_diffrn_radiation_wavelength 0.71073
_diffrn_reflns_av_R_equivalents 0.0497
_diffrn_reflns_av_unetI/netI 0.0389
_diffrn_reflns_Laue_measured_fraction_full 0.998
_diffrn_reflns_Laue_measured_fraction_max 0.996
_diffrn_reflns_limit_h_max 30
_diffrn_reflns_limit_h_min -28
_diffrn_reflns_limit_k_max 8
_diffrn_reflns_limit_k_min -10
_diffrn_reflns_limit_l_max 25
_diffrn_reflns_limit_l_min -22
_diffrn_reflns_number 19046
_diffrn_reflns_point_group_measured_fraction_full 0.998
_diffrn_reflns_point_group_measured_fraction_max 0.996
_diffrn_reflns_theta_full 25.242
_diffrn_reflns_theta_max 28.698
_diffrn_reflns_theta_min 2.369
_diffrn_source 'Incoatec IuS3.0 microfocus X-ray tube'
_exptl_absorpt_coefficient_mu 0.209
_exptl_absorpt_correction_T_max 0.7458
_exptl_absorpt_correction_T_min 0.6838
_exptl_absorpt_correction_type multi-scan
_exptl_absorpt_process_details
'SADABS-2016/2 (Bruker,2016/2) was used for absorption correction. wR2(int) was 0.0966 before and 0.0641 after correction. The Ratio of minimum to maximum transmission is 0.9169. The \l/2 correction factor is Not present.'
_exptl_crystal_colour yellow
_exptl_crystal_colour_primary yellow
_exptl_crystal_density_diffrn 1.298
_exptl_crystal_description block
_exptl_crystal_F_000 1280
_exptl_crystal_size_max 0.19
_exptl_crystal_size_mid 0.19
_exptl_crystal_size_min 0.15
_refine_diff_density_max 0.257
_refine_diff_density_min -0.234
_refine_diff_density_rms 0.045
_refine_ls_extinction_method none
_refine_ls_goodness_of_fit_ref 1.044
_refine_ls_hydrogen_treatment mixed
_refine_ls_matrix_type full
_refine_ls_number_parameters 202
_refine_ls_number_reflns 4011
_refine_ls_number_restraints 1
_refine_ls_restrained_S_all 1.044
_refine_ls_R_factor_all 0.0501
_refine_ls_R_factor_gt 0.0390
_refine_ls_shift/su_max 0.001
_refine_ls_shift/su_mean 0.000
_refine_ls_structure_factor_coef Fsqd
_refine_ls_weighting_details 'w=1/[\s^2^(Fo^2^)+(0.0427P)^2^+0.9115P] where P=(Fo^2^+2Fc^2^)/3'
_refine_ls_weighting_scheme calc
_refine_ls_wR_factor_gt 0.0944
_refine_ls_wR_factor_ref 0.1009
_reflns_Friedel_coverage 0.000
_reflns_number_gt 3245
_reflns_number_total 4011
_reflns_threshold_expression 'I > 2\s(I)'
_cod_data_source_file d2nj05540f2.cif
_cod_data_source_block moa305
_cod_depositor_comments 'Adding full bibliography for 7062243--7062251.cif.'
_cod_database_code 7062243
_shelx_shelxl_version_number 2017/1
_shelx_space_group_comment
;
The symmetry employed for this shelxl refinement is uniquely defined
by the following loop, which should always be used as a source of
symmetry information in preference to the above space-group names.
They are only intended as comments.
;
_shelx_estimated_absorpt_t_max 0.969
_shelx_estimated_absorpt_t_min 0.961
_olex2_refinement_description
;
1. Fixed Uiso
 At 1.2 times of:
  All C(H) groups, All C(H,H) groups, All N(H) groups
2. Restrained distances
 N2-H2
 0.88 with sigma of 0.02
3.a Secondary CH2 refined with riding coordinates:
 C13(H13A,H13B), C14(H14A,H14B), C16(H16A,H16B), C17(H17A,H17B)
3.b Aromatic/amide H refined with riding coordinates:
 C5(H5), C6(H6), C7(H7), C9(H9), C10(H10), C11(H11), C12(H12), C15(H15)
;
_olex2_submission_special_instructions 'No special instructions were received'

loop_
_space_group_symop_operation_xyz
'x, y, z'
'-x+1/2, -y+1/2, z'
'-x, y+1/2, -z+1/2'
'x+1/2, -y, -z+1/2'
'-x, -y, -z'
'x-1/2, y-1/2, -z'
'x, -y-1/2, z-1/2'
'-x-1/2, y, z-1/2'

loop_
_atom_site_label
_atom_site_type_symbol
_atom_site_fract_x
_atom_site_fract_y
_atom_site_fract_z
_atom_site_U_iso_or_equiv
_atom_site_adp_type
_atom_site_occupancy
_atom_site_site_symmetry_order
_atom_site_calc_flag
_atom_site_refinement_flags_posn
_atom_site_refinement_flags_adp
_atom_site_refinement_flags_occupancy
_atom_site_disorder_assembly
_atom_site_disorder_group
S1 S 0.51550(2) 0.67838(5) 0.74004(2) 0.02751(11) Uani 1 1 d . . . . .
O1 O 0.56153(5) 0.13272(13) 0.52133(5) 0.0304(2) Uani 1 1 d . . . . .
N1 N 0.53137(5) 0.47896(14) 0.62766(6) 0.0207(2) Uani 1 1 d . . . . .
N2 N 0.43637(5) 0.42636(15) 0.52958(6) 0.0223(2) Uani 1 1 d D . . . .
H2 H 0.4123(6) 0.386(2) 0.4952(8) 0.027 Uiso 1 1 d DR . . . .
C1 C 0.40135(6) 0.48302(17) 0.58394(7) 0.0211(3) Uani 1 1 d . . . . .
C2 C 0.42535(6) 0.55448(17) 0.64969(7) 0.0213(3) Uani 1 1 d . . . . .
C3 C 0.58748(6) 0.50664(17) 0.65804(7) 0.0223(3) Uani 1 1 d . . . . .
C4 C 0.48911(6) 0.55874(17) 0.66453(7) 0.0203(3) Uani 1 1 d . . . . .
C5 C 0.33734(6) 0.48316(19) 0.57860(8) 0.0270(3) Uani 1 1 d . . . . .
H5 H 0.319502 0.432075 0.537094 0.032 Uiso 1 1 calc R . . . .
C6 C 0.30069(6) 0.5532(2) 0.63029(8) 0.0321(3) Uani 1 1 d . . . . .
H6 H 0.258579 0.551559 0.623644 0.038 Uiso 1 1 calc R . . . .
C7 C 0.64119(6) 0.44044(19) 0.63029(8) 0.0278(3) Uani 1 1 d . . . . .
H7 H 0.641642 0.370220 0.587779 0.033 Uiso 1 1 calc R . . . .
C8 C 0.58784(6) 0.61134(19) 0.72057(8) 0.0263(3) Uani 1 1 d . . . . .
C9 C 0.38577(6) 0.62593(19) 0.70143(8) 0.0280(3) Uani 1 1 d . . . . .
H9 H 0.402063 0.675436 0.744146 0.034 Uiso 1 1 calc R . . . .
C10 C 0.32482(6) 0.6270(2) 0.69271(8) 0.0330(3) Uani 1 1 d . . . . .
H10 H 0.299559 0.676935 0.728478 0.040 Uiso 1 1 calc R . . . .
C11 C 0.69370(7) 0.4799(2) 0.66637(9) 0.0353(4) Uani 1 1 d . . . . .
H11 H 0.730622 0.436504 0.648134 0.042 Uiso 1 1 calc R . . . .
C12 C 0.64093(7) 0.6501(2) 0.75683(9) 0.0352(4) Uani 1 1 d . . . . .
H12 H 0.640915 0.720798 0.799212 0.042 Uiso 1 1 calc R . . . .
C13 C 0.56794(7) 0.0130(2) 0.58136(8) 0.0330(3) Uani 1 1 d . . . . .
H13A H 0.542310 -0.093764 0.575048 0.040 Uiso 1 1 calc R . . . .
H13B H 0.556591 0.073495 0.626642 0.040 Uiso 1 1 calc R . . . .
C14 C 0.59978(8) 0.0585(2) 0.46675(8) 0.0380(4) Uani 1 1 d . . . . .
H14A H 0.608885 0.148621 0.429362 0.046 Uiso 1 1 calc R . . . .
H14B H 0.580825 -0.046527 0.443784 0.046 Uiso 1 1 calc R . . . .
C15 C 0.69335(7) 0.5823(2) 0.72905(10) 0.0392(4) Uani 1 1 d . . . . .
H15 H 0.730007 0.605658 0.753048 0.047 Uiso 1 1 calc R . . . .
C16 C 0.63369(7) -0.0398(2) 0.58275(10) 0.0397(4) Uani 1 1 d . . . . .
H16A H 0.638339 -0.168891 0.593165 0.048 Uiso 1 1 calc R . . . .
H16B H 0.655813 0.029760 0.619341 0.048 Uiso 1 1 calc R . . . .
C17 C 0.65595(8) 0.0047(2) 0.50682(10) 0.0455(4) Uani 1 1 d . . . . .
H17A H 0.685165 0.104108 0.507934 0.055 Uiso 1 1 calc R . . . .
H17B H 0.674917 -0.100856 0.484218 0.055 Uiso 1 1 calc R . . . .
Li1 Li 0.52179(10) 0.3658(3) 0.53043(12) 0.0243(5) Uani 1 1 d . . . . .

loop_
_atom_site_aniso_label
_atom_site_aniso_U_11
_atom_site_aniso_U_22
_atom_site_aniso_U_33
_atom_site_aniso_U_23
_atom_site_aniso_U_13
_atom_site_aniso_U_12
S1 0.0343(2) 0.02528(19) 0.02296(18) -0.00740(13) 0.00040(14) -0.00169(14)
O1 0.0387(6) 0.0242(5) 0.0281(5) 0.0005(4) 0.0034(4) 0.0077(4)
N1 0.0226(5) 0.0204(5) 0.0192(5) 0.0007(4) 0.0006(4) 0.0000(4)
N2 0.0236(5) 0.0252(6) 0.0181(5) -0.0029(4) 0.0009(4) -0.0012(4)
C1 0.0238(6) 0.0174(6) 0.0219(6) 0.0024(5) 0.0026(5) 0.0004(5)
C2 0.0251(6) 0.0187(6) 0.0200(6) 0.0007(5) 0.0042(5) 0.0003(5)
C3 0.0263(6) 0.0193(6) 0.0214(6) 0.0033(5) -0.0020(5) -0.0015(5)
C4 0.0291(6) 0.0162(6) 0.0156(6) 0.0008(5) 0.0019(5) -0.0017(5)
C5 0.0246(7) 0.0294(7) 0.0269(7) 0.0016(6) 0.0006(5) 0.0000(5)
C6 0.0231(6) 0.0353(8) 0.0377(8) 0.0019(7) 0.0057(6) 0.0038(6)
C7 0.0272(7) 0.0258(7) 0.0305(7) 0.0009(6) -0.0011(6) 0.0009(5)
C8 0.0307(7) 0.0220(7) 0.0262(7) 0.0007(5) -0.0042(6) -0.0021(5)
C9 0.0324(7) 0.0274(7) 0.0243(7) -0.0034(5) 0.0055(6) 0.0009(6)
C10 0.0302(7) 0.0364(8) 0.0325(8) -0.0040(7) 0.0113(6) 0.0050(6)
C11 0.0248(7) 0.0318(8) 0.0493(10) 0.0046(7) -0.0059(7) 0.0022(6)
C12 0.0402(8) 0.0283(8) 0.0370(8) -0.0029(6) -0.0141(7) -0.0040(6)
C13 0.0401(8) 0.0293(8) 0.0296(8) 0.0038(6) 0.0041(6) 0.0022(6)
C14 0.0581(10) 0.0244(7) 0.0314(8) 0.0010(6) 0.0148(7) 0.0081(7)
C15 0.0337(8) 0.0320(8) 0.0518(10) 0.0012(7) -0.0179(7) -0.0033(7)
C16 0.0386(8) 0.0304(8) 0.0500(10) 0.0056(7) -0.0070(7) 0.0026(6)
C17 0.0400(9) 0.0323(9) 0.0641(12) 0.0030(8) 0.0168(9) 0.0059(7)
Li1 0.0267(11) 0.0237(11) 0.0224(11) -0.0030(9) 0.0016(9) 0.0034(9)

loop_
_atom_type_symbol
_atom_type_description
_atom_type_scat_dispersion_real
_atom_type_scat_dispersion_imag
_atom_type_scat_source
C C 0.0033 0.0016 'International Tables Vol C Tables 4.2.6.8 and 6.1.1.4'
H H 0.0000 0.0000 'International Tables Vol C Tables 4.2.6.8 and 6.1.1.4'
Li Li -0.0003 0.0001 'International Tables Vol C Tables 4.2.6.8 and 6.1.1.4'
N N 0.0061 0.0033 'International Tables Vol C Tables 4.2.6.8 and 6.1.1.4'
O O 0.0106 0.0060 'International Tables Vol C Tables 4.2.6.8 and 6.1.1.4'
S S 0.1246 0.1234 'International Tables Vol C Tables 4.2.6.8 and 6.1.1.4'

loop_
_geom_angle_atom_site_label_1
_geom_angle_atom_site_label_2
_geom_angle_atom_site_label_3
_geom_angle
_geom_angle_site_symmetry_1
_geom_angle_site_symmetry_3
_geom_angle_publ_flag
C8 S1 C4 89.93(6) . . ?
C13 O1 C14 104.45(11) . . ?
C13 O1 Li1 122.01(11) . . ?
C14 O1 Li1 132.21(11) . . ?
C3 N1 Li1 121.66(11) . . ?
C4 N1 C3 111.66(11) . . ?
C4 N1 Li1 125.88(11) . . ?
C1 N2 Li1 114.81(11) . 5_666 ?
C1 N2 Li1 129.18(11) . . ?
Li1 N2 Li1 75.23(11) . 5_666 ?
N2 C1 C2 122.59(12) . . ?
N2 C1 C5 121.86(12) . . ?
C5 C1 C2 115.50(11) . . ?
C1 C2 C4 122.40(11) . . ?
C9 C2 C1 119.12(12) . . ?
C9 C2 C4 118.47(12) . . ?
N1 C3 C7 124.85(12) . . ?
N1 C3 C8 115.18(12) . . ?
C7 C3 C8 119.96(12) . . ?
N1 C4 S1 113.95(10) . . ?
N1 C4 C2 126.70(12) . . ?
C2 C4 S1 119.34(9) . . ?
C6 C5 C1 123.30(13) . . ?
C5 C6 C10 120.39(13) . . ?
C11 C7 C3 118.27(14) . . ?
C3 C8 S1 109.26(10) . . ?
C12 C8 S1 129.26(12) . . ?
C12 C8 C3 121.47(14) . . ?
C10 C9 C2 122.91(13) . . ?
C9 C10 C6 118.71(13) . . ?
C7 C11 C15 121.19(15) . . ?
C15 C12 C8 117.73(15) . . ?
O1 C13 C16 105.71(12) . . ?
O1 C14 C17 104.32(13) . . ?
C12 C15 C11 121.37(14) . . ?
C13 C16 C17 103.96(13) . . ?
C14 C17 C16 104.02(13) . . ?
O1 Li1 N1 113.77(12) . . ?
O1 Li1 N2 113.79(11) . 5_666 ?
O1 Li1 Li1 148.11(17) . 5_666 ?
N1 Li1 N2 96.81(11) . 5_666 ?
N1 Li1 Li1 96.42(13) . 5_666 ?
N2 Li1 O1 130.11(13) . . ?
N2 Li1 N1 90.80(10) . . ?
N2 Li1 N2 104.77(11) . 5_666 ?
N2 Li1 Li1 49.35(9) 5_666 5_666 ?
N2 Li1 Li1 55.42(9) . 5_666 ?

loop_
_geom_bond_atom_site_label_1
_geom_bond_atom_site_label_2
_geom_bond_distance
_geom_bond_site_symmetry_2
_geom_bond_publ_flag
S1 C4 1.7681(13) . ?
S1 C8 1.7322(15) . ?
O1 C13 1.4394(18) . ?
O1 C14 1.4394(17) . ?
O1 Li1 1.964(2) . ?
N1 C3 1.3920(16) . ?
N1 C4 1.3117(16) . ?
N1 Li1 2.010(3) . ?
N2 C1 1.3481(16) . ?
N2 Li1 1.963(2) . ?
N2 Li1 2.131(3) 5_666 ?
C1 C2 1.4399(18) . ?
C1 C5 1.4349(19) . ?
C2 C4 1.4527(18) . ?
C2 C9 1.4134(18) . ?
C3 C7 1.3981(19) . ?
C3 C8 1.4032(19) . ?
C5 C6 1.368(2) . ?
C6 C10 1.395(2) . ?
C7 C11 1.385(2) . ?
C8 C12 1.396(2) . ?
C9 C10 1.373(2) . ?
C11 C15 1.396(2) . ?
C12 C15 1.378(2) . ?
C13 C16 1.523(2) . ?
C14 C17 1.516(3) . ?
C16 C17 1.535(3) . ?
Li1 Li1 2.502(5) 5_666 ?
